data_2224622
loop_
_publ_author_name
'Zhu, Xia'
'Guo, Ying'
'Zou, Yun-Ling'

_publ_section_title
Poly[bis[\m~2~-1,4-bis(1,2,4-triazol-1-ylmethyl)benzene-\k^2^<i>N</i>^4^:<i>N</i>^4'^]bis(nitrito-\k<i>O</i>)cobalt(II)]
_journal_coeditor_code GK2227
_journal_issue 1
_journal_name_full 'Acta Crystallographica Section E'
_journal_page_first m85
_journal_paper_doi 10.1107/S1600536809039415
_journal_volume 66
_journal_year 2010
_chemical_formula_iupac '[Co (N O2)2 (C12 H12 N6)2]'
_chemical_formula_moiety 'C24 H24 Co N14 O4'
_chemical_formula_sum 'C24 H24 Co N14 O4'
_chemical_formula_weight 631.50
_chemical_name_systematic
;
Poly[bis[\m~2~-1,4-bis(1,2,4-triazol-1-ylmethyl)benzene-
\k^2^<i>N</i>^4^:<i>N</i>^4'^]bis(nitrito-\k<i>O</i>)cobalt(II)]
;
_space_group_IT_number 14
_symmetry_cell_setting monoclinic
_symmetry_space_group_name_Hall '-P 2ybc'
_symmetry_space_group_name_H-M 'P 1 21/c 1'
_atom_sites_solution_hydrogens geom
_atom_sites_solution_primary direct
_atom_sites_solution_secondary difmap
_audit_creation_method SHELXL97
_cell_angle_alpha 90.00
_cell_angle_beta 104.390(4)
_cell_angle_gamma 90.00
_cell_formula_units_Z 2
_cell_length_a 8.3037(13)
_cell_length_b 20.376(3)
_cell_length_c 8.4261(11)
_cell_measurement_reflns_used 5616
_cell_measurement_temperature 193.15
_cell_measurement_theta_max 27.48
_cell_measurement_theta_min 3.08
_cell_volume 1380.9(3)
_computing_cell_refinement 'CrystalClear (Rigaku, 2000)'
_computing_data_collection 'CrystalClear (Rigaku, 2000)'
_computing_data_reduction 'CrystalClear (Rigaku, 2000)'
_computing_molecular_graphics 'SHELXTL (Sheldrick, 2008)'
_computing_publication_material 'SHELXTL (Sheldrick, 2008)'
_computing_structure_refinement 'SHELXL97 (Sheldrick, 2008)'
_computing_structure_solution 'SHELXS97 (Sheldrick, 2008)'
_diffrn_ambient_temperature 193
_diffrn_measured_fraction_theta_full 0.994
_diffrn_measured_fraction_theta_max 0.994
_diffrn_measurement_device_type 'Rigaku Mercury CCD'
_diffrn_measurement_method \w
_diffrn_radiation_monochromator graphite
_diffrn_radiation_source 'fine-focus sealed tube'
_diffrn_radiation_type MoK\a
_diffrn_radiation_wavelength 0.71073
_diffrn_reflns_av_R_equivalents 0.0321
_diffrn_reflns_av_sigmaI/netI 0.0289
_diffrn_reflns_limit_h_max 10
_diffrn_reflns_limit_h_min -10
_diffrn_reflns_limit_k_max 26
_diffrn_reflns_limit_k_min -26
_diffrn_reflns_limit_l_max 10
_diffrn_reflns_limit_l_min -10
_diffrn_reflns_number 15379
_diffrn_reflns_theta_full 27.48
_diffrn_reflns_theta_max 27.48
_diffrn_reflns_theta_min 3.20
_diffrn_standards_decay_% 0
_diffrn_standards_interval_count 0
_diffrn_standards_interval_time 0
_diffrn_standards_number 0
_exptl_absorpt_coefficient_mu 0.681
_exptl_absorpt_correction_T_max 0.9350
_exptl_absorpt_correction_T_min 0.8064
_exptl_absorpt_correction_type multi-scan
_exptl_absorpt_process_details '(REQAB; Jacobson, 1998)'
_exptl_crystal_colour red
_exptl_crystal_density_diffrn 1.519
_exptl_crystal_density_method 'not measured'
_exptl_crystal_description Block
_exptl_crystal_F_000 650
_exptl_crystal_size_max 0.33
_exptl_crystal_size_mid 0.26
_exptl_crystal_size_min 0.10
_refine_diff_density_max 0.277
_refine_diff_density_min -0.293
_refine_ls_extinction_method none
_refine_ls_goodness_of_fit_ref 1.074
_refine_ls_hydrogen_treatment constr
_refine_ls_matrix_type full
_refine_ls_number_parameters 197
_refine_ls_number_reflns 3152
_refine_ls_number_restraints 0
_refine_ls_restrained_S_all 1.074
_refine_ls_R_factor_all 0.0486
_refine_ls_R_factor_gt 0.0410
_refine_ls_shift/su_max 0.000
_refine_ls_shift/su_mean 0.000
_refine_ls_structure_factor_coef Fsqd
_refine_ls_weighting_details 'calc w=1/[\s^2^(Fo^2^)+(0.0436P)^2^+0.7485P] where P=(Fo^2^+2Fc^2^)/3'
_refine_ls_weighting_scheme calc
_refine_ls_wR_factor_gt 0.0945
_refine_ls_wR_factor_ref 0.0983
_reflns_number_gt 2768
_reflns_number_total 3152
_reflns_threshold_expression I>2\s(I)
_cod_data_source_file gk2227.cif
_cod_data_source_block I
_cod_depositor_comments
;
The following automatic conversions were performed:
'_geom_bond_publ_flag' value 'Yes' changed to 'yes' according to
'/home/saulius/struct/CIF-dictionaries/cif_core.dic' dictionary named
'cif_core.dic' version 2.4.1 from 2010-06-29 (3
times).

'_geom_angle_publ_flag' value 'Yes' changed to 'yes' according to
'/home/saulius/struct/CIF-dictionaries/cif_core.dic' dictionary named
'cif_core.dic' version 2.4.1 from 2010-06-29 (6 times).

Automatic conversion script
Id: cif_fix_enum 1527 2010-12-29 10:47:43Z saulius 

The following automatic conversions were performed:

'_geom_bond_publ_flag' value 'Yes' changed to 'yes' according to
/home/saulius/struct/CIF-dictionaries/cif_core.dic dictionary named
'cif_core.dic' version 2.4.1 from 2010-06-29 (3
times).

'_geom_angle_publ_flag' value 'Yes' changed to 'yes'
according to /home/saulius/struct/CIF-dictionaries/cif_core.dic
dictionary named 'cif_core.dic' version 2.4.1 from 2010-06-29 (6
times).

Automatic conversion script
Id: cif_fix_values 1715 2011-07-08 13:25:40Z adriana 
;
_cod_original_sg_symbol_H-M 'P 21/c'
_cod_database_code 2224622
_cod_database_fobs_code 2224622

loop_
_symmetry_equiv_pos_as_xyz
'x, y, z'
'-x, y+1/2, -z+1/2'
'-x, -y, -z'
'x, -y-1/2, z-1/2'

loop_
_atom_site_type_symbol
_atom_site_label
_atom_site_fract_x
_atom_site_fract_y
_atom_site_fract_z
_atom_site_U_iso_or_equiv
_atom_site_adp_type
_atom_site_calc_flag
_atom_site_refinement_flags
_atom_site_occupancy
_atom_site_disorder_assembly
_atom_site_disorder_group
Co Co1 0.0000 0.5000 0.5000 0.02085(12) Uani d S 1 . .
O O1 0.25015(18) 0.50405(7) 0.6333(2) 0.0350(4) Uani d . 1 . .
O O2 0.48900(19) 0.54314(9) 0.7278(2) 0.0461(4) Uani d . 1 . .
N N1 0.1620(2) 0.57944(8) 0.0939(2) 0.0273(4) Uani d . 1 . .
N N2 -0.0036(2) 0.58502(11) 0.0290(2) 0.0412(5) Uani d . 1 . .
N N3 0.0484(2) 0.54604(8) 0.2865(2) 0.0257(3) Uani d . 1 . .
N N4 0.8222(2) 0.83452(8) 0.2102(2) 0.0274(4) Uani d . 1 . .
N N5 0.9542(2) 0.80233(9) 0.1784(2) 0.0349(4) Uani d . 1 . .
N N6 0.93982(19) 0.90596(8) 0.08323(19) 0.0253(3) Uani d . 1 . .
N N7 0.3509(2) 0.54893(10) 0.6299(2) 0.0425(5) Uani d . 1 . .
C C1 0.3965(2) 0.65065(10) 0.0737(2) 0.0282(4) Uani d . 1 . .
C C2 0.5418(3) 0.63661(11) 0.1894(3) 0.0343(5) Uani d . 1 . .
H H2A 0.5699 0.5923 0.2188 0.041 Uiso calc R 1 . .
C C3 0.6470(3) 0.68667(11) 0.2632(3) 0.0339(5) Uani d . 1 . .
H H3A 0.7471 0.6762 0.3419 0.041 Uiso calc R 1 . .
C C4 0.6084(3) 0.75136(10) 0.2239(2) 0.0289(4) Uani d . 1 . .
C C5 0.4628(3) 0.76574(11) 0.1061(3) 0.0376(5) Uani d . 1 . .
H H5A 0.4353 0.8101 0.0766 0.045 Uiso calc R 1 . .
C C6 0.3576(3) 0.71570(11) 0.0315(3) 0.0364(5) Uani d . 1 . .
H H6A 0.2585 0.7260 -0.0488 0.044 Uiso calc R 1 . .
C C7 0.2823(3) 0.59545(11) -0.0029(3) 0.0333(5) Uani d . 1 . .
H H7A 0.2214 0.6082 -0.1151 0.040 Uiso calc R 1 . .
H H7B 0.3494 0.5560 -0.0112 0.040 Uiso calc R 1 . .
C C8 0.7201(3) 0.80549(11) 0.3108(3) 0.0370(5) Uani d . 1 . .
H H8A 0.6508 0.8403 0.3425 0.044 Uiso calc R 1 . .
H H8B 0.7939 0.7877 0.4125 0.044 Uiso calc R 1 . .
C C9 -0.0655(3) 0.56403(12) 0.1496(3) 0.0371(5) Uani d . 1 . .
H H9A -0.1817 0.5618 0.1406 0.044 Uiso calc R 1 . .
C C10 0.1907(3) 0.55662(11) 0.2456(2) 0.0312(5) Uani d . 1 . .
H H10A 0.2979 0.5489 0.3153 0.037 Uiso calc R 1 . .
C C11 1.0198(3) 0.84752(10) 0.1016(3) 0.0317(5) Uani d . 1 . .
H H11A 1.1157 0.8397 0.0621 0.038 Uiso calc R 1 . .
C C12 0.8157(2) 0.89541(10) 0.1543(2) 0.0269(4) Uani d . 1 . .
H H12A 0.7344 0.9270 0.1635 0.032 Uiso calc R 1 . .

loop_
_atom_site_aniso_label
_atom_site_aniso_U_11
_atom_site_aniso_U_22
_atom_site_aniso_U_33
_atom_site_aniso_U_12
_atom_site_aniso_U_13
_atom_site_aniso_U_23
Co1 0.01814(19) 0.02220(19) 0.0236(2) -0.00012(13) 0.00787(14) 0.00201(14)
O1 0.0210(7) 0.0348(8) 0.0459(9) -0.0049(6) 0.0020(6) 0.0075(7)
O2 0.0229(8) 0.0624(11) 0.0527(10) -0.0088(7) 0.0087(7) -0.0060(9)
N1 0.0262(9) 0.0307(9) 0.0257(8) -0.0063(7) 0.0079(7) 0.0017(7)
N2 0.0296(10) 0.0549(13) 0.0378(10) -0.0010(9) 0.0058(8) 0.0142(9)
N3 0.0251(8) 0.0266(8) 0.0273(8) 0.0002(6) 0.0101(6) 0.0036(7)
N4 0.0262(8) 0.0276(8) 0.0291(9) -0.0053(7) 0.0083(7) -0.0024(7)
N5 0.0296(9) 0.0304(9) 0.0455(11) 0.0004(7) 0.0108(8) 0.0020(8)
N6 0.0221(8) 0.0260(8) 0.0289(8) -0.0026(6) 0.0084(6) -0.0019(7)
N7 0.0331(10) 0.0523(12) 0.0406(11) -0.0124(9) 0.0061(8) 0.0041(9)
C1 0.0274(10) 0.0323(11) 0.0283(10) -0.0054(8) 0.0135(8) 0.0017(8)
C2 0.0330(11) 0.0293(11) 0.0412(12) -0.0004(9) 0.0101(9) 0.0087(9)
C3 0.0288(11) 0.0365(11) 0.0342(11) -0.0014(9) 0.0034(9) 0.0089(9)
C4 0.0293(10) 0.0314(10) 0.0284(10) -0.0053(8) 0.0118(8) 0.0013(8)
C5 0.0344(12) 0.0282(11) 0.0499(14) -0.0001(9) 0.0098(10) 0.0077(10)
C6 0.0284(11) 0.0389(12) 0.0394(12) 0.0001(9) 0.0035(9) 0.0091(10)
C7 0.0368(12) 0.0396(12) 0.0281(10) -0.0116(9) 0.0167(9) -0.0018(9)
C8 0.0424(13) 0.0397(12) 0.0323(11) -0.0137(10) 0.0154(10) -0.0017(10)
C9 0.0244(11) 0.0480(13) 0.0404(12) 0.0020(9) 0.0110(9) 0.0111(10)
C10 0.0249(10) 0.0411(12) 0.0280(10) -0.0036(8) 0.0069(8) 0.0064(9)
C11 0.0244(10) 0.0303(10) 0.0414(12) -0.0003(8) 0.0099(9) -0.0019(9)
C12 0.0242(10) 0.0267(10) 0.0309(10) -0.0022(8) 0.0088(8) -0.0022(8)

loop_
_atom_type_symbol
_atom_type_description
_atom_type_scat_dispersion_real
_atom_type_scat_dispersion_imag
_atom_type_scat_source
C C 0.0033 0.0016 'International Tables Vol C Tables 4.2.6.8 and 6.1.1.4'
H H 0.0000 0.0000 'International Tables Vol C Tables 4.2.6.8 and 6.1.1.4'
Co Co 0.3494 0.9721 'International Tables Vol C Tables 4.2.6.8 and 6.1.1.4'
N N 0.0061 0.0033 'International Tables Vol C Tables 4.2.6.8 and 6.1.1.4'
O O 0.0106 0.0060 'International Tables Vol C Tables 4.2.6.8 and 6.1.1.4'

loop_
_geom_angle_atom_site_label_1
_geom_angle_atom_site_label_2
_geom_angle_atom_site_label_3
_geom_angle_site_symmetry_1
_geom_angle_site_symmetry_3
_geom_angle
_geom_angle_publ_flag
O1 Co1 O1 3_566 . 180.0 yes
O1 Co1 N6 3_566 2_645 94.01(6) ?
O1 Co1 N6 . 2_645 85.99(6) yes
O1 Co1 N6 3_566 4_476 85.99(6) ?
O1 Co1 N6 . 4_476 94.01(6) ?
N6 Co1 N6 2_645 4_476 180.00(8) yes
O1 Co1 N3 3_566 . 86.30(6) ?
O1 Co1 N3 . . 93.70(6) yes
N6 Co1 N3 2_645 . 90.52(6) yes
N6 Co1 N3 4_476 . 89.48(6) ?
O1 Co1 N3 3_566 3_566 93.70(6) ?
O1 Co1 N3 . 3_566 86.30(6) ?
N6 Co1 N3 2_645 3_566 89.48(6) ?
N6 Co1 N3 4_476 3_566 90.52(6) ?
N3 Co1 N3 . 3_566 180.00(8) yes
N7 O1 Co1 . . 126.67(14) ?
C10 N1 N2 . . 109.92(16) ?
C10 N1 C7 . . 128.82(18) ?
N2 N1 C7 . . 121.23(17) ?
C9 N2 N1 . . 102.28(17) ?
C10 N3 C9 . . 102.35(17) ?
C10 N3 Co1 . . 130.55(14) ?
C9 N3 Co1 . . 126.63(14) ?
C12 N4 N5 . . 110.21(16) ?
C12 N4 C8 . . 127.34(18) ?
N5 N4 C8 . . 122.01(17) ?
C11 N5 N4 . . 102.19(17) ?
C12 N6 C11 . . 102.66(16) ?
C12 N6 Co1 . 2_655 124.14(13) ?
C11 N6 Co1 . 2_655 132.60(13) ?
O2 N7 O1 . . 115.52(19) ?
C2 C1 C6 . . 119.04(19) ?
C2 C1 C7 . . 119.60(19) ?
C6 C1 C7 . . 121.36(19) ?
C1 C2 C3 . . 120.5(2) ?
C1 C2 H2A . . 119.7 ?
C3 C2 H2A . . 119.7 ?
C4 C3 C2 . . 120.9(2) ?
C4 C3 H3A . . 119.6 ?
C2 C3 H3A . . 119.6 ?
C3 C4 C5 . . 118.83(19) ?
C3 C4 C8 . . 120.3(2) ?
C5 C4 C8 . . 120.85(19) ?
C6 C5 C4 . . 120.4(2) ?
C6 C5 H5A . . 119.8 ?
C4 C5 H5A . . 119.8 ?
C5 C6 C1 . . 120.3(2) ?
C5 C6 H6A . . 119.8 ?
C1 C6 H6A . . 119.8 ?
N1 C7 C1 . . 111.64(17) ?
N1 C7 H7A . . 109.3 ?
C1 C7 H7A . . 109.3 ?
N1 C7 H7B . . 109.3 ?
C1 C7 H7B . . 109.3 ?
H7A C7 H7B . . 108.0 ?
N4 C8 C4 . . 112.87(17) ?
N4 C8 H8A . . 109.0 ?
C4 C8 H8A . . 109.0 ?
N4 C8 H8B . . 109.0 ?
C4 C8 H8B . . 109.0 ?
H8A C8 H8B . . 107.8 ?
N2 C9 N3 . . 115.02(19) ?
N2 C9 H9A . . 122.5 ?
N3 C9 H9A . . 122.5 ?
N3 C10 N1 . . 110.43(18) ?
N3 C10 H10A . . 124.8 ?
N1 C10 H10A . . 124.8 ?
N5 C11 N6 . . 114.82(18) ?
N5 C11 H11A . . 122.6 ?
N6 C11 H11A . . 122.6 ?
N4 C12 N6 . . 110.11(17) ?
N4 C12 H12A . . 124.9 ?
N6 C12 H12A . . 124.9 ?

loop_
_geom_bond_atom_site_label_1
_geom_bond_atom_site_label_2
_geom_bond_site_symmetry_2
_geom_bond_distance
_geom_bond_publ_flag
Co1 O1 3_566 2.1031(15) ?
Co1 O1 . 2.1031(15) yes
Co1 N6 2_645 2.1418(16) yes
Co1 N6 4_476 2.1418(16) ?
Co1 N3 . 2.1530(16) yes
Co1 N3 3_566 2.1530(16) ?
O1 N7 . 1.245(2) ?
O2 N7 . 1.240(2) ?
N1 C10 . 1.325(3) ?
N1 N2 . 1.353(2) ?
N1 C7 . 1.475(2) ?
N2 C9 . 1.319(3) ?
N3 C10 . 1.328(2) ?
N3 C9 . 1.348(3) ?
N4 C12 . 1.324(3) ?
N4 N5 . 1.360(2) ?
N4 C8 . 1.465(3) ?
N5 C11 . 1.319(3) ?
N6 C12 . 1.331(2) ?
N6 C11 . 1.353(3) ?
N6 Co1 2_655 2.1418(16) ?
C1 C2 . 1.380(3) ?
C1 C6 . 1.389(3) ?
C1 C7 . 1.509(3) ?
C2 C3 . 1.385(3) ?
C2 H2A . 0.9500 ?
C3 C4 . 1.377(3) ?
C3 H3A . 0.9500 ?
C4 C5 . 1.391(3) ?
C4 C8 . 1.509(3) ?
C5 C6 . 1.387(3) ?
C5 H5A . 0.9500 ?
C6 H6A . 0.9500 ?
C7 H7A . 0.9900 ?
C7 H7B . 0.9900 ?
C8 H8A . 0.9900 ?
C8 H8B . 0.9900 ?
C9 H9A . 0.9500 ?
C10 H10A . 0.9500 ?
C11 H11A . 0.9500 ?
C12 H12A . 0.9500 ?

loop_
_geom_torsion_atom_site_label_1
_geom_torsion_atom_site_label_2
_geom_torsion_atom_site_label_3
_geom_torsion_atom_site_label_4
_geom_torsion_site_symmetry_1
_geom_torsion_site_symmetry_2
_geom_torsion_site_symmetry_3
_geom_torsion_site_symmetry_4
_geom_torsion
_geom_torsion_publ_flag
N6 Co1 O1 N7 2_645 . . . 126.75(19) ?
N6 Co1 O1 N7 4_476 . . . -53.25(19) ?
N3 Co1 O1 N7 . . . . 36.48(19) ?
N3 Co1 O1 N7 3_566 . . . -143.52(19) ?
C10 N1 N2 C9 . . . . -0.5(2) ?
C7 N1 N2 C9 . . . . 177.54(19) ?
O1 Co1 N3 C10 3_566 . . . -165.51(19) ?
O1 Co1 N3 C10 . . . . 14.49(19) ?
N6 Co1 N3 C10 2_645 . . . -71.53(19) ?
N6 Co1 N3 C10 4_476 . . . 108.47(19) ?
O1 Co1 N3 C9 3_566 . . . 5.24(18) ?
O1 Co1 N3 C9 . . . . -174.76(18) ?
N6 Co1 N3 C9 2_645 . . . 99.22(18) ?
N6 Co1 N3 C9 4_476 . . . -80.78(18) ?
C12 N4 N5 C11 . . . . -0.5(2) ?
C8 N4 N5 C11 . . . . -173.46(18) ?
Co1 O1 N7 O2 . . . . 175.00(14) ?
C6 C1 C2 C3 . . . . 0.3(3) ?
C7 C1 C2 C3 . . . . -178.94(19) ?
C1 C2 C3 C4 . . . . 0.6(3) ?
C2 C3 C4 C5 . . . . -1.2(3) ?
C2 C3 C4 C8 . . . . 177.2(2) ?
C3 C4 C5 C6 . . . . 0.9(3) ?
C8 C4 C5 C6 . . . . -177.4(2) ?
C4 C5 C6 C1 . . . . 0.0(3) ?
C2 C1 C6 C5 . . . . -0.6(3) ?
C7 C1 C6 C5 . . . . 178.6(2) ?
C10 N1 C7 C1 . . . . -63.3(3) ?
N2 N1 C7 C1 . . . . 119.1(2) ?
C2 C1 C7 N1 . . . . 88.2(2) ?
C6 C1 C7 N1 . . . . -91.0(2) ?
C12 N4 C8 C4 . . . . 115.1(2) ?
N5 N4 C8 C4 . . . . -73.2(3) ?
C3 C4 C8 N4 . . . . 104.3(2) ?
C5 C4 C8 N4 . . . . -77.4(3) ?
N1 N2 C9 N3 . . . . 0.5(3) ?
C10 N3 C9 N2 . . . . -0.3(3) ?
Co1 N3 C9 N2 . . . . -173.14(16) ?
C9 N3 C10 N1 . . . . 0.0(2) ?
Co1 N3 C10 N1 . . . . 172.41(13) ?
N2 N1 C10 N3 . . . . 0.3(3) ?
C7 N1 C10 N3 . . . . -177.51(18) ?
N4 N5 C11 N6 . . . . 0.4(2) ?
C12 N6 C11 N5 . . . . -0.1(2) ?
Co1 N6 C11 N5 2_655 . . . 170.93(14) ?
N5 N4 C12 N6 . . . . 0.5(2) ?
C8 N4 C12 N6 . . . . 172.95(18) ?
C11 N6 C12 N4 . . . . -0.2(2) ?
Co1 N6 C12 N4 2_655 . . . -172.27(12) ?
